data_7235994
loop_
_publ_author_name
'Jackson, Sam L.'
'Rananaware, Anushri'
'Rix, Colin'
'Bhosale, Sheshanath V.'
'Latham, Kay'

_publ_section_title
;
 Clathrate directed assembly of tetrapyridyl-tetraphenylethylene
 metal--organic frameworks
;
_journal_issue 102
_journal_name_full 'RSC Advances'
_journal_page_first 84134
_journal_paper_doi 10.1039/C5RA18499A
_journal_volume 5
_journal_year 2015
_chemical_formula_moiety 'C46 H32 Cl2 Cu N4, 4(C2 Cl4)'
_chemical_formula_sum 'C54 H32 Cl18 Cu N4'
_chemical_formula_weight 1438.49
_space_group_crystal_system orthorhombic
_space_group_IT_number 68
_space_group_name_Hall '-A 2ab 2b'
_space_group_name_H-M_alt 'A c a a :2'
_atom_sites_solution_hydrogens geom
_atom_sites_solution_primary direct
_audit_creation_date 2015-07-13
_audit_creation_method
;
Olex2 1.2-beta
(compiled 2015.01.26 svn.r3150 for OlexSys, GUI svn.r4998)
;
_audit_update_record
;
2015-07-13 deposited with the CCDC.
2015-09-29 downloaded from the CCDC.
;
_cell_angle_alpha 90
_cell_angle_beta 90
_cell_angle_gamma 90
_cell_formula_units_Z 16
_cell_length_a 23.675(3)
_cell_length_b 29.299(4)
_cell_length_c 34.539(4)
_cell_measurement_temperature 200(2)
_cell_volume 23958(5)
_computing_cell_refinement 'Bruker SAINT'
_computing_data_collection 'Bruker SMART'
_computing_data_reduction 'Bruker SHELXTL XPREP'
_computing_molecular_graphics 'Olex2 (Dolomanov et al., 2009)'
_computing_publication_material 'Olex2 (Dolomanov et al., 2009)'
_computing_structure_refinement 'ShelXL (Sheldrick, 2008)'
_computing_structure_solution 'ShelXS (Sheldrick, 2008)'
_diffrn_ambient_temperature 200.0
_diffrn_measured_fraction_theta_full 0.997
_diffrn_measured_fraction_theta_max 0.997
_diffrn_measurement_device_type 'APEX II CCD detector'
_diffrn_measurement_method CCD
_diffrn_radiation_type MoK\a
_diffrn_radiation_wavelength 0.71073
_diffrn_reflns_av_R_equivalents 0.1778
_diffrn_reflns_av_unetI/netI 0.0996
_diffrn_reflns_Laue_measured_fraction_full 0.872
_diffrn_reflns_Laue_measured_fraction_max 0.997
_diffrn_reflns_limit_h_max 21
_diffrn_reflns_limit_h_min -27
_diffrn_reflns_limit_k_max 34
_diffrn_reflns_limit_k_min -28
_diffrn_reflns_limit_l_max 38
_diffrn_reflns_limit_l_min -40
_diffrn_reflns_number 91110
_diffrn_reflns_point_group_measured_fraction_full 0.872
_diffrn_reflns_point_group_measured_fraction_max 0.997
_diffrn_reflns_theta_full 26.000
_diffrn_reflns_theta_max 24.761
_diffrn_reflns_theta_min 1.253
_diffrn_source 'fine-focus sealed tube'
_exptl_absorpt_coefficient_mu 1.209
_exptl_crystal_colour blue
_exptl_crystal_density_diffrn 1.595
_exptl_crystal_description plates
_exptl_crystal_F_000 11504.0
_exptl_crystal_preparation Luminescent
_exptl_crystal_recrystallization_method layering
_exptl_crystal_size_max 0.115
_exptl_crystal_size_mid 0.104
_exptl_crystal_size_min 0.047
_refine_diff_density_max 0.871
_refine_diff_density_min -0.631
_refine_diff_density_rms 0.120
_refine_ls_extinction_method none
_refine_ls_goodness_of_fit_ref 1.016
_refine_ls_hydrogen_treatment constr
_refine_ls_matrix_type full
_refine_ls_number_parameters 698
_refine_ls_number_reflns 10274
_refine_ls_number_restraints 34
_refine_ls_restrained_S_all 1.016
_refine_ls_R_factor_all 0.2173
_refine_ls_R_factor_gt 0.0857
_refine_ls_shift/su_max 0.000
_refine_ls_shift/su_mean 0.000
_refine_ls_structure_factor_coef Fsqd
_refine_ls_weighting_details 'w=1/[\s^2^(Fo^2^)+(0.1384P)^2^+90.3100P] where P=(Fo^2^+2Fc^2^)/3'
_refine_ls_weighting_scheme calc
_refine_ls_wR_factor_gt 0.2286
_refine_ls_wR_factor_ref 0.3088
_reflns_Friedel_coverage 0.000
_reflns_number_gt 3868
_reflns_number_total 9755
_reflns_threshold_expression 'I > 2\s(I)'
_cod_data_source_file c5ra18499a2.cif
_cod_data_source_block CuCl2tppe4TCE
_cod_original_sg_symbol_Hall '-A 2ac 2c'
_cod_original_sg_symbol_H-M 'A c a a'
_cod_database_code 7235994
_shelxl_version_number 2013-4
_shelx_space_group_comment
;
The symmetry employed for this shelxl refinement is uniquely defined
by the following loop, which should always be used as a source of
symmetry information in preference to the above space-group names.
They are only intended as comments.
;
_olex2_refinement_description
;
1. Fixed Uiso
 At 1.2 times of:
  All C(H) groups
2. Restrained distances
 C50-C49 \\sim C48-C47 \\sim C52-C51 \\sim C54-C53
 with sigma of 0.02
3. Rigid bond restraints
 C47, C48, C50, C49, C52, C51, C54, C53
 with sigma for 1-2 distances of 0.01 and sigma for 1-3 distances of 0.01
4. Uiso/Uaniso restraints and constraints
C49 \\sim C50 \\sim C48 \\sim C47 \\sim C51 \\sim C52 \\sim C53 \\sim C54:
within 1.7A with sigma of 0.02 and sigma for terminal atoms of 0.04
N3 \\sim N4: within 1.7A with sigma of 0.04 and sigma for terminal atoms of 0.08
C24 \\sim C44: within 1.7A with sigma of 0.04 and sigma for terminal atoms of
0.08
C45 \\sim C28: within 1.7A with sigma of 0.04 and sigma for terminal atoms of
0.08
5.a Aromatic/amide H refined with riding coordinates:
 C1(H1), C2(H2), C4(H4), C5(H5), C7(H7), C8(H8), C10(H10), C11(H11), C14(H14),
 C15(H15), C17(H17), C18(H18), C20(H20), C21(H21), C22(H22), C23(H23), C24(H24),
  C25(H25), C27(H27), C28(H28), C30(H30), C31(H31), C33(H33), C34(H34),
 C37(H37), C38(H38), C40(H40), C41(H41), C43(H43), C44(H44), C45(H45), C46(H46)
;
_olex2_submission_special_instructions 'No special instructions were received'

loop_
_space_group_symop_operation_xyz
'x, y, z'
'-x+1/2, -y, z+1/2'
'x, -y, -z+1/2'
'-x+1/2, y, -z'
'x, y+1/2, z+1/2'
'-x+1/2, -y+1/2, z+1'
'x, -y+1/2, -z+1'
'-x+1/2, y+1/2, -z+1/2'
'-x, -y, -z'
'x-1/2, y, -z-1/2'
'-x, y, z-1/2'
'x-1/2, -y, z'
'-x, -y+1/2, -z+1/2'
'x-1/2, y+1/2, -z'
'-x, y+1/2, z'
'x-1/2, -y+1/2, z+1/2'

loop_
_atom_site_label
_atom_site_type_symbol
_atom_site_fract_x
_atom_site_fract_y
_atom_site_fract_z
_atom_site_U_iso_or_equiv
_atom_site_adp_type
_atom_site_occupancy
_atom_site_site_symmetry_order
_atom_site_calc_flag
_atom_site_refinement_flags_posn
_atom_site_refinement_flags_adp
_atom_site_refinement_flags_occupancy
C1 C 0.7931(3) 0.3306(3) 0.5567(2) 0.026(2) Uani 1 1 d . . .
H1 H 0.8249 0.3294 0.5399 0.031 Uiso 1 1 calc R . .
C2 C 0.7944(4) 0.3602(3) 0.5880(2) 0.030(2) Uani 1 1 d . . .
H2 H 0.8264 0.3792 0.5920 0.035 Uiso 1 1 calc R . .
C3 C 0.7492(4) 0.3620(3) 0.6137(2) 0.025(2) Uani 1 1 d . . .
C4 C 0.7047(4) 0.3339(3) 0.6052(3) 0.033(2) Uani 1 1 d . . .
H4 H 0.6727 0.3336 0.6218 0.039 Uiso 1 1 calc R . .
C5 C 0.7055(4) 0.3059(3) 0.5731(2) 0.035(2) Uani 1 1 d . . .
H5 H 0.6735 0.2873 0.5678 0.042 Uiso 1 1 calc R . .
C6 C 0.7508(3) 0.3928(3) 0.6477(2) 0.023(2) Uani 1 1 d . . .
C7 C 0.7872(3) 0.4295(3) 0.6511(2) 0.024(2) Uani 1 1 d . . .
H7 H 0.8128 0.4360 0.6307 0.028 Uiso 1 1 calc R . .
C8 C 0.7869(3) 0.4570(3) 0.6838(2) 0.024(2) Uani 1 1 d . . .
H8 H 0.8130 0.4815 0.6855 0.029 Uiso 1 1 calc R . .
C9 C 0.7496(3) 0.4495(3) 0.7138(2) 0.0186(19) Uani 1 1 d . . .
C10 C 0.7136(3) 0.4119(3) 0.7114(2) 0.026(2) Uani 1 1 d . . .
H10 H 0.6891 0.4051 0.7324 0.032 Uiso 1 1 calc R . .
C11 C 0.7133(4) 0.3848(3) 0.6792(2) 0.028(2) Uani 1 1 d . . .
H11 H 0.6874 0.3601 0.6778 0.033 Uiso 1 1 calc R . .
C12 C 0.7494(3) 0.4766(3) 0.7505(2) 0.0197(18) Uani 1 1 d . . .
C13 C 0.7481(3) 0.4503(3) 0.7872(2) 0.0161(18) Uani 1 1 d . . .
C14 C 0.7898(3) 0.4183(3) 0.7927(2) 0.024(2) Uani 1 1 d . . .
H14 H 0.8187 0.4150 0.7738 0.028 Uiso 1 1 calc R . .
C15 C 0.7904(4) 0.3909(3) 0.8252(3) 0.031(2) Uani 1 1 d . . .
H15 H 0.8196 0.3690 0.8284 0.037 Uiso 1 1 calc R . .
C16 C 0.7489(3) 0.3952(3) 0.8533(2) 0.022(2) Uani 1 1 d . . .
C17 C 0.7071(4) 0.4279(3) 0.8473(2) 0.032(2) Uani 1 1 d . . .
H17 H 0.6784 0.4317 0.8663 0.038 Uiso 1 1 calc R . .
C18 C 0.7059(3) 0.4548(3) 0.8149(2) 0.025(2) Uani 1 1 d . . .
H18 H 0.6765 0.4764 0.8114 0.030 Uiso 1 1 calc R . .
C19 C 0.7480(4) 0.3661(3) 0.8882(2) 0.028(2) Uani 1 1 d . . .
C20 C 0.7987(4) 0.3523(3) 0.9061(3) 0.037(2) Uani 1 1 d . . .
H20 H 0.8339 0.3632 0.8969 0.045 Uiso 1 1 calc R . .
C21 C 0.7969(4) 0.3228(3) 0.9371(3) 0.034(2) Uani 1 1 d . . .
H21 H 0.8316 0.3144 0.9491 0.041 Uiso 1 1 calc R . .
C22 C 0.7011(4) 0.3192(3) 0.9349(3) 0.039(3) Uani 1 1 d . . .
H22 H 0.6665 0.3088 0.9456 0.047 Uiso 1 1 calc R . .
C23 C 0.6988(4) 0.3477(3) 0.9033(3) 0.043(3) Uani 1 1 d . . .
H23 H 0.6634 0.3548 0.8918 0.051 Uiso 1 1 calc R . .
N1 N 0.7496(3) 0.3042(2) 0.54931(19) 0.0251(17) Uani 1 1 d . . .
N2 N 0.7491(3) 0.3053(2) 0.95133(19) 0.0273(17) Uani 1 1 d . . .
Cl1 Cl 0.64680(11) 0.2500 0.5000 0.0212(7) Uani 1 2 d S T P
Cl2 Cl 0.64547(11) 0.2500 1.0000 0.0195(7) Uani 1 2 d S T P
Cu1 Cu 0.7500 0.2500 0.5000 0.0292(6) Uani 1 4 d S T P
Cu2 Cu 0.7500 0.2500 1.0000 0.0294(6) Uani 1 4 d S T P
C24 C 0.5383(4) 0.4489(4) 0.8278(3) 0.066(4) Uani 1 1 d . U .
H24 H 0.5716 0.4656 0.8219 0.079 Uiso 1 1 calc R . .
C25 C 0.5384(4) 0.4224(4) 0.8606(3) 0.066(4) Uani 1 1 d . . .
H25 H 0.5704 0.4227 0.8771 0.080 Uiso 1 1 calc R . .
C26 C 0.4933(3) 0.3957(3) 0.8697(2) 0.026(2) Uani 1 1 d . . .
C27 C 0.4484(4) 0.4003(4) 0.8456(3) 0.057(3) Uani 1 1 d . . .
H27 H 0.4146 0.3840 0.8511 0.068 Uiso 1 1 calc R . .
C28 C 0.4508(5) 0.4279(4) 0.8136(3) 0.058(3) Uani 1 1 d . U .
H28 H 0.4185 0.4294 0.7973 0.070 Uiso 1 1 calc R . .
C29 C 0.4932(3) 0.3645(3) 0.9037(2) 0.026(2) Uani 1 1 d . . .
C30 C 0.5338(4) 0.3673(3) 0.9330(2) 0.031(2) Uani 1 1 d . . .
H30 H 0.5617 0.3906 0.9317 0.037 Uiso 1 1 calc R . .
C31 C 0.5344(3) 0.3379(3) 0.9633(2) 0.023(2) Uani 1 1 d . . .
H31 H 0.5626 0.3410 0.9828 0.028 Uiso 1 1 calc R . .
C32 C 0.4946(3) 0.3032(3) 0.9664(2) 0.0189(18) Uani 1 1 d . . .
C33 C 0.4547(3) 0.3000(3) 0.9377(2) 0.024(2) Uani 1 1 d . . .
H33 H 0.4271 0.2766 0.9391 0.029 Uiso 1 1 calc R . .
C34 C 0.4535(3) 0.3295(3) 0.9071(2) 0.027(2) Uani 1 1 d . . .
H34 H 0.4252 0.3261 0.8878 0.032 Uiso 1 1 calc R . .
C35 C 0.5030(3) 0.2723(3) 0.5015(2) 0.0200(18) Uani 1 1 d . . .
C36 C 0.5021(3) 0.2969(3) 0.5395(2) 0.0204(19) Uani 1 1 d . . .
C37 C 0.5443(3) 0.3290(3) 0.5466(2) 0.024(2) Uani 1 1 d . . .
H37 H 0.5724 0.3343 0.5275 0.028 Uiso 1 1 calc R . .
C38 C 0.5460(3) 0.3532(3) 0.5807(2) 0.024(2) Uani 1 1 d . . .
H38 H 0.5763 0.3737 0.5855 0.028 Uiso 1 1 calc R . .
C39 C 0.5033(4) 0.3475(3) 0.6083(2) 0.0236(19) Uani 1 1 d . . .
C40 C 0.4623(3) 0.3158(3) 0.6009(2) 0.026(2) Uani 1 1 d . . .
H40 H 0.4333 0.3113 0.6195 0.032 Uiso 1 1 calc R . .
C41 C 0.4616(3) 0.2903(3) 0.5677(2) 0.0226(19) Uani 1 1 d . . .
H41 H 0.4330 0.2680 0.5640 0.027 Uiso 1 1 calc R . .
C42 C 0.5021(3) 0.3769(3) 0.6437(2) 0.026(2) Uani 1 1 d . . .
C43 C 0.5513(4) 0.3926(4) 0.6611(3) 0.046(3) Uani 1 1 d . . .
H43 H 0.5871 0.3828 0.6519 0.055 Uiso 1 1 calc R . .
C44 C 0.5479(4) 0.4224(3) 0.6921(3) 0.041(3) Uani 1 1 d . U .
H44 H 0.5822 0.4325 0.7036 0.049 Uiso 1 1 calc R . .
C45 C 0.4534(4) 0.4226(4) 0.6904(3) 0.047(3) Uani 1 1 d . U .
H45 H 0.4182 0.4332 0.7001 0.056 Uiso 1 1 calc R . .
C46 C 0.4524(4) 0.3920(3) 0.6596(3) 0.041(3) Uani 1 1 d . . .
H46 H 0.4173 0.3815 0.6496 0.049 Uiso 1 1 calc R . .
N3 N 0.4957(3) 0.4527(2) 0.80414(19) 0.0279(17) Uani 1 1 d . U .
N4 N 0.4996(3) 0.4379(2) 0.70693(19) 0.0241(16) Uani 1 1 d . U .
Cl3 Cl 0.39418(11) 0.5000 0.7500 0.0215(7) Uani 1 2 d S T P
Cl4 Cl 0.60139(11) 0.5000 0.7500 0.0208(7) Uani 1 2 d S T P
Cu3 Cu 0.49774(6) 0.5000 0.7500 0.0297(4) Uani 1 2 d S T P
C53 C 0.3791(6) 0.5578(4) 0.4758(4) 0.077(4) Uani 1 1 d D U .
C54 C 0.3948(6) 0.5311(5) 0.4508(5) 0.092(4) Uani 1 1 d D U .
Cl17 Cl 0.45433(19) 0.50083(17) 0.45194(19) 0.158(2) Uani 1 1 d . . .
Cl18 Cl 0.35305(18) 0.52513(16) 0.40935(12) 0.1139(15) Uani 1 1 d . . .
Cl19 Cl 0.31886(15) 0.58943(14) 0.47605(12) 0.0990(13) Uani 1 1 d . . .
Cl20 Cl 0.42059(17) 0.56816(14) 0.51748(12) 0.1048(14) Uani 1 1 d . . .
C51 C 0.3475(6) 0.4702(5) 0.5618(4) 0.089(4) Uani 1 1 d D U .
C52 C 0.3676(6) 0.4421(5) 0.5401(4) 0.083(4) Uani 1 1 d D U .
Cl13 Cl 0.42987(16) 0.41355(14) 0.54479(12) 0.1011(13) Uani 1 1 d . . .
Cl14 Cl 0.33002(17) 0.42619(14) 0.49718(12) 0.0995(12) Uani 1 1 d . . .
Cl15 Cl 0.28519(17) 0.49714(15) 0.55664(14) 0.1173(16) Uani 1 1 d . . .
Cl16 Cl 0.38697(19) 0.48537(15) 0.60275(12) 0.1130(16) Uani 1 1 d . . .
C49 C 0.6263(8) 0.2860(6) 0.8189(5) 0.125(6) Uani 1 1 d D U .
C50 C 0.6430(7) 0.3063(6) 0.7928(5) 0.122(6) Uani 1 1 d D U .
Cl5 Cl 0.6719(2) 0.24068(15) 0.83465(16) 0.1335(18) Uani 1 1 d . . .
Cl6 Cl 0.70078(18) 0.30062(15) 0.76430(14) 0.1175(16) Uani 1 1 d . . .
Cl7 Cl 0.5975(2) 0.35386(16) 0.77784(15) 0.1308(18) Uani 1 1 d . . .
Cl8 Cl 0.56945(19) 0.29302(15) 0.84773(15) 0.1312(18) Uani 1 1 d . . .
C47 C 0.6116(7) 0.2042(6) 0.7152(5) 0.114(6) Uani 1 1 d D U .
C48 C 0.6132(8) 0.2321(6) 0.6903(5) 0.122(6) Uani 1 1 d D U .
Cl9 Cl 0.65890(19) 0.16255(16) 0.72578(16) 0.1336(18) Uani 1 1 d . . .
Cl10 Cl 0.6754(2) 0.23171(17) 0.66137(15) 0.1439(19) Uani 1 1 d . . .
Cl11 Cl 0.5690(2) 0.27267(19) 0.6778(2) 0.194(3) Uani 1 1 d . . .
Cl12 Cl 0.5524(2) 0.2036(2) 0.7451(2) 0.188(3) Uani 1 1 d . . .

loop_
_atom_site_aniso_label
_atom_site_aniso_U_11
_atom_site_aniso_U_22
_atom_site_aniso_U_33
_atom_site_aniso_U_23
_atom_site_aniso_U_13
_atom_site_aniso_U_12
C1 0.025(5) 0.030(5) 0.024(5) -0.006(4) 0.014(4) -0.004(4)
C2 0.027(5) 0.034(6) 0.027(5) -0.014(5) 0.001(4) -0.005(4)
C3 0.038(5) 0.027(5) 0.009(4) -0.004(4) 0.000(4) -0.003(4)
C4 0.025(5) 0.040(6) 0.032(5) -0.017(5) 0.011(4) -0.016(4)
C5 0.033(5) 0.045(6) 0.026(5) -0.024(5) 0.013(4) -0.005(5)
C6 0.026(5) 0.026(5) 0.016(5) -0.001(4) -0.004(4) -0.004(4)
C7 0.026(5) 0.028(5) 0.017(5) -0.001(4) 0.009(4) -0.009(4)
C8 0.026(5) 0.023(5) 0.025(5) -0.002(4) -0.003(4) -0.014(4)
C9 0.020(5) 0.022(5) 0.014(5) -0.002(4) 0.002(4) -0.001(4)
C10 0.021(5) 0.030(5) 0.027(5) 0.005(4) -0.001(4) -0.007(4)
C11 0.033(5) 0.028(5) 0.022(5) -0.005(4) 0.008(4) -0.010(4)
C12 0.011(4) 0.029(5) 0.019(4) -0.001(5) 0.001(3) 0.003(3)
C13 0.020(5) 0.014(5) 0.015(5) 0.004(4) -0.001(4) 0.000(4)
C14 0.031(5) 0.023(5) 0.017(5) -0.002(4) 0.003(4) 0.000(4)
C15 0.025(5) 0.029(6) 0.039(6) 0.003(5) 0.007(4) -0.005(4)
C16 0.023(5) 0.025(5) 0.019(5) 0.007(4) 0.006(4) -0.003(4)
C17 0.031(5) 0.038(6) 0.025(5) 0.010(5) 0.008(4) 0.003(5)
C18 0.031(5) 0.027(5) 0.018(5) 0.008(4) 0.002(4) 0.007(4)
C19 0.032(5) 0.029(5) 0.023(5) 0.008(4) 0.001(4) 0.004(4)
C20 0.031(6) 0.035(6) 0.046(6) 0.021(5) 0.003(5) -0.001(4)
C21 0.030(6) 0.040(6) 0.033(6) 0.019(5) -0.001(4) 0.001(4)
C22 0.025(5) 0.055(7) 0.037(6) 0.034(5) -0.003(4) -0.002(5)
C23 0.019(5) 0.062(7) 0.047(6) 0.032(6) -0.001(4) -0.010(5)
N1 0.030(4) 0.027(4) 0.018(4) -0.005(3) -0.001(3) -0.005(3)
N2 0.030(4) 0.031(4) 0.021(4) 0.009(3) 0.001(3) -0.003(3)
Cl1 0.0208(16) 0.0254(17) 0.0174(15) 0.0036(13) 0.000 0.000
Cl2 0.0186(15) 0.0245(17) 0.0155(15) -0.0033(13) 0.000 0.000
Cu1 0.0336(13) 0.0332(14) 0.0208(12) 0.000 0.000 0.000
Cu2 0.0333(13) 0.0304(14) 0.0244(12) 0.000 0.000 0.000
C24 0.039(7) 0.100(10) 0.059(7) 0.047(7) -0.018(6) -0.046(6)
C25 0.040(6) 0.101(10) 0.057(7) 0.060(7) -0.027(6) -0.031(7)
C26 0.026(5) 0.027(5) 0.026(5) 0.015(4) -0.002(4) 0.000(4)
C27 0.036(6) 0.070(8) 0.065(8) 0.047(7) -0.008(5) -0.016(5)
C28 0.054(7) 0.065(8) 0.057(7) 0.042(7) -0.028(6) -0.020(6)
C29 0.028(5) 0.034(5) 0.016(4) 0.013(4) 0.003(4) 0.005(4)
C30 0.036(5) 0.023(5) 0.033(5) 0.010(4) -0.009(4) -0.013(4)
C31 0.023(5) 0.025(5) 0.023(5) 0.004(4) -0.007(4) -0.003(4)
C32 0.024(5) 0.015(4) 0.017(4) 0.003(4) 0.007(4) 0.003(4)
C33 0.029(5) 0.019(5) 0.024(5) 0.004(4) 0.001(4) -0.001(4)
C34 0.027(5) 0.039(6) 0.014(5) 0.012(4) -0.002(4) -0.005(4)
C35 0.020(4) 0.022(4) 0.018(4) -0.007(4) -0.002(4) -0.003(3)
C36 0.016(4) 0.024(5) 0.021(4) -0.002(4) -0.007(4) 0.006(4)
C37 0.031(5) 0.024(5) 0.017(5) -0.004(4) 0.009(4) 0.001(4)
C38 0.023(5) 0.018(5) 0.030(5) -0.005(4) -0.002(4) -0.009(4)
C39 0.033(5) 0.020(5) 0.018(4) -0.010(4) 0.000(4) 0.004(4)
C40 0.022(5) 0.034(6) 0.022(5) -0.009(4) 0.006(4) -0.005(4)
C41 0.028(5) 0.024(5) 0.016(4) -0.003(4) -0.001(4) -0.004(4)
C42 0.019(5) 0.032(5) 0.027(5) -0.011(4) -0.002(4) 0.000(4)
C43 0.032(6) 0.057(7) 0.049(7) -0.024(6) 0.005(5) 0.017(5)
C44 0.032(6) 0.054(7) 0.037(6) -0.018(5) -0.014(5) -0.003(5)
C45 0.030(6) 0.064(8) 0.047(6) -0.039(6) 0.017(5) -0.013(5)
C46 0.028(6) 0.056(7) 0.039(6) -0.034(5) 0.005(4) -0.013(5)
N3 0.029(4) 0.032(4) 0.023(4) 0.018(3) -0.002(4) 0.000(4)
N4 0.024(4) 0.027(4) 0.022(4) -0.008(3) 0.002(3) -0.002(4)
Cl3 0.0217(16) 0.0244(17) 0.0183(15) 0.0009(13) 0.000 0.000
Cl4 0.0173(15) 0.0274(17) 0.0178(15) -0.0010(13) 0.000 0.000
Cu3 0.0329(9) 0.0316(9) 0.0246(8) 0.0018(7) 0.000 0.000
C53 0.082(9) 0.058(9) 0.092(11) 0.017(7) 0.009(8) -0.010(7)
C54 0.097(10) 0.061(9) 0.119(12) 0.001(8) 0.017(9) -0.006(8)
Cl17 0.093(3) 0.117(4) 0.263(7) -0.069(4) -0.011(4) 0.033(3)
Cl18 0.116(3) 0.132(4) 0.094(3) -0.033(3) -0.002(3) -0.033(3)
Cl19 0.086(3) 0.111(3) 0.100(3) -0.009(2) -0.004(2) 0.029(2)
Cl20 0.110(3) 0.102(3) 0.103(3) 0.013(3) -0.037(2) -0.016(2)
C51 0.095(10) 0.073(10) 0.099(11) 0.007(8) 0.024(8) 0.017(8)
C52 0.098(10) 0.069(9) 0.082(10) 0.019(7) 0.025(8) 0.008(8)
Cl13 0.102(3) 0.095(3) 0.106(3) -0.014(2) -0.005(2) 0.047(2)
Cl14 0.107(3) 0.098(3) 0.093(3) -0.015(2) -0.012(2) 0.006(2)
Cl15 0.085(3) 0.130(4) 0.138(4) -0.029(3) -0.014(3) 0.050(2)
Cl16 0.136(4) 0.119(3) 0.084(3) -0.037(2) -0.028(3) 0.059(3)
C49 0.140(13) 0.139(15) 0.097(12) -0.010(10) 0.047(10) -0.041(11)
C50 0.129(13) 0.151(15) 0.086(11) -0.009(10) 0.032(10) -0.053(11)
Cl5 0.134(4) 0.093(3) 0.174(5) 0.044(3) 0.044(3) 0.029(3)
Cl6 0.115(3) 0.106(3) 0.131(4) 0.017(3) 0.051(3) -0.004(3)
Cl7 0.127(4) 0.112(4) 0.153(4) 0.061(3) 0.040(3) 0.021(3)
Cl8 0.133(4) 0.101(3) 0.159(4) 0.028(3) 0.081(3) 0.014(3)
C47 0.124(11) 0.095(13) 0.124(15) -0.014(9) -0.051(11) 0.032(11)
C48 0.151(13) 0.085(13) 0.129(15) -0.017(9) -0.053(13) 0.025(11)
Cl9 0.117(4) 0.105(3) 0.179(5) 0.027(3) -0.031(3) 0.041(3)
Cl10 0.164(5) 0.125(4) 0.143(4) 0.007(3) 0.056(4) -0.003(4)
Cl11 0.165(5) 0.118(4) 0.300(9) 0.082(5) -0.035(5) 0.050(4)
Cl12 0.138(5) 0.190(6) 0.237(7) 0.042(5) 0.096(5) 0.031(4)

loop_
_atom_type_symbol
_atom_type_description
_atom_type_scat_dispersion_real
_atom_type_scat_dispersion_imag
_atom_type_scat_source
C C 0.0033 0.0016 'International Tables Vol C Tables 4.2.6.8 and 6.1.1.4'
H H 0.0000 0.0000 'International Tables Vol C Tables 4.2.6.8 and 6.1.1.4'
N N 0.0061 0.0033 'International Tables Vol C Tables 4.2.6.8 and 6.1.1.4'
Cl Cl 0.1484 0.1585 'International Tables Vol C Tables 4.2.6.8 and 6.1.1.4'
Cu Cu 0.3201 1.2651 'International Tables Vol C Tables 4.2.6.8 and 6.1.1.4'

loop_
_geom_angle_atom_site_label_1
_geom_angle_atom_site_label_2
_geom_angle_atom_site_label_3
_geom_angle
_geom_angle_site_symmetry_1
_geom_angle_site_symmetry_3
C2 C1 H1 118.7 . .
N1 C1 H1 118.7 . .
N1 C1 C2 122.5(8) . .
C1 C2 H2 119.9 . .
C1 C2 C3 120.3(8) . .
C3 C2 H2 119.9 . .
C2 C3 C6 120.7(8) . .
C4 C3 C2 115.6(8) . .
C4 C3 C6 123.8(8) . .
C3 C4 H4 119.4 . .
C3 C4 C5 121.3(8) . .
C5 C4 H4 119.4 . .
C4 C5 H5 119.0 . .
N1 C5 C4 122.1(8) . .
N1 C5 H5 119.0 . .
C7 C6 C3 123.8(7) . .
C7 C6 C11 116.9(7) . .
C11 C6 C3 119.3(7) . .
C6 C7 H7 119.4 . .
C6 C7 C8 121.2(7) . .
C8 C7 H7 119.4 . .
C7 C8 H8 119.2 . .
C9 C8 C7 121.6(7) . .
C9 C8 H8 119.2 . .
C8 C9 C10 118.0(7) . .
C8 C9 C12 123.7(7) . .
C10 C9 C12 118.0(7) . .
C9 C10 H10 119.6 . .
C11 C10 C9 120.8(8) . .
C11 C10 H10 119.6 . .
C6 C11 H11 119.3 . .
C10 C11 C6 121.4(8) . .
C10 C11 H11 119.3 . .
C12 C12 C9 120.7(9) 3_566 .
C12 C12 C13 122.9(9) 3_566 .
C13 C12 C9 116.5(7) . .
C14 C13 C12 117.3(7) . .
C14 C13 C18 119.0(7) . .
C18 C13 C12 123.6(7) . .
C13 C14 H14 119.5 . .
C13 C14 C15 121.1(8) . .
C15 C14 H14 119.5 . .
C14 C15 H15 119.6 . .
C14 C15 C16 120.7(8) . .
C16 C15 H15 119.6 . .
C15 C16 C17 117.3(8) . .
C15 C16 C19 122.0(8) . .
C17 C16 C19 120.6(7) . .
C16 C17 H17 118.9 . .
C18 C17 C16 122.2(8) . .
C18 C17 H17 118.9 . .
C13 C18 H18 120.2 . .
C17 C18 C13 119.7(8) . .
C17 C18 H18 120.2 . .
C20 C19 C16 120.9(8) . .
C23 C19 C16 123.0(8) . .
C23 C19 C20 115.9(8) . .
C19 C20 H20 120.1 . .
C21 C20 C19 119.8(8) . .
C21 C20 H20 120.1 . .
C20 C21 H21 118.2 . .
N2 C21 C20 123.5(8) . .
N2 C21 H21 118.2 . .
C23 C22 H22 118.1 . .
N2 C22 H22 118.1 . .
N2 C22 C23 123.9(8) . .
C19 C23 H23 119.9 . .
C22 C23 C19 120.1(8) . .
C22 C23 H23 119.9 . .
C1 N1 C5 118.3(7) . .
C1 N1 Cu1 122.7(5) . .
C5 N1 Cu1 118.8(6) . .
C21 N2 C22 116.6(7) . .
C21 N2 Cu2 121.5(6) . .
C22 N2 Cu2 121.8(6) . .
N1 Cu1 N1 86.0(3) 7 4_656
N1 Cu1 N1 94.0(3) 7 6_654
N1 Cu1 N1 86.0(3) . 6_654
N1 Cu1 N1 179.6(3) . 7
N1 Cu1 N1 94.0(3) . 4_656
N1 Cu1 N1 179.6(3) 4_656 6_654
N1 Cu1 Cl1 89.78(17) . .
N1 Cu1 Cl1 90.22(17) 7 6_654
N1 Cu1 Cl1 89.78(17) 6_654 6_654
N1 Cu1 Cl1 89.78(17) 7 .
N1 Cu1 Cl1 89.78(17) 4_656 6_654
N1 Cu1 Cl1 90.22(17) 6_654 .
N1 Cu1 Cl1 90.22(17) . 6_654
N1 Cu1 Cl1 90.22(17) 4_656 .
Cl1 Cu1 Cl1 180.0 . 6_654
N2 Cu2 N2 92.1(3) 4_657 .
N2 Cu2 N2 92.1(3) 6_654 7_556
N2 Cu2 N2 179.0(3) 4_657 6_654
N2 Cu2 N2 87.9(3) 6_654 .
N2 Cu2 N2 87.9(3) 4_657 7_556
N2 Cu2 N2 179.0(3) 7_556 .
N2 Cu2 Cl2 90.51(17) 4_657 .
N2 Cu2 Cl2 89.49(17) 6_654 6_654
N2 Cu2 Cl2 90.51(17) . 6_654
N2 Cu2 Cl2 90.51(17) 6_654 .
N2 Cu2 Cl2 90.51(17) 7_556 6_654
N2 Cu2 Cl2 89.49(17) 7_556 .
N2 Cu2 Cl2 89.49(17) 4_657 6_654
N2 Cu2 Cl2 89.49(17) . .
Cl2 Cu2 Cl2 180.0 . 6_654
C25 C24 H24 117.8 . .
N3 C24 H24 117.8 . .
N3 C24 C25 124.5(9) . .
C24 C25 H25 119.5 . .
C26 C25 C24 121.0(9) . .
C26 C25 H25 119.5 . .
C25 C26 C29 122.5(8) . .
C27 C26 C25 114.7(8) . .
C27 C26 C29 122.7(8) . .
C26 C27 H27 119.4 . .
C26 C27 C28 121.2(9) . .
C28 C27 H27 119.4 . .
C27 C28 H28 118.2 . .
N3 C28 C27 123.7(9) . .
N3 C28 H28 118.2 . .
C30 C29 C26 122.2(8) . .
C34 C29 C26 121.3(7) . .
C34 C29 C30 116.5(7) . .
C29 C30 H30 119.1 . .
C31 C30 C29 121.9(8) . .
C31 C30 H30 119.1 . .
C30 C31 H31 119.5 . .
C30 C31 C32 121.1(8) . .
C32 C31 H31 119.5 . .
C31 C32 C35 118.2(7) . 11_656
C33 C32 C31 117.5(7) . .
C33 C32 C35 124.3(7) . 11_656
C32 C33 H33 119.0 . .
C34 C33 C32 122.1(8) . .
C34 C33 H33 119.0 . .
C29 C34 H34 119.5 . .
C33 C34 C29 121.0(8) . .
C33 C34 H34 119.5 . .
C35 C35 C32 122.4(9) 7 11_655
C35 C35 C36 123.1(9) 7 .
C36 C35 C32 114.5(7) . 11_655
C37 C36 C35 118.0(7) . .
C41 C36 C35 124.1(7) . .
C41 C36 C37 117.9(7) . .
C36 C37 H37 119.3 . .
C38 C37 C36 121.4(8) . .
C38 C37 H37 119.3 . .
C37 C38 H38 120.0 . .
C37 C38 C39 120.0(7) . .
C39 C38 H38 120.0 . .
C38 C39 C42 120.1(7) . .
C40 C39 C38 117.7(7) . .
C40 C39 C42 122.1(8) . .
C39 C40 H40 118.8 . .
C39 C40 C41 122.4(8) . .
C41 C40 H40 118.8 . .
C36 C41 H41 119.8 . .
C40 C41 C36 120.4(8) . .
C40 C41 H41 119.8 . .
C43 C42 C39 121.9(8) . .
C46 C42 C39 121.8(8) . .
C46 C42 C43 116.2(8) . .
C42 C43 H43 120.2 . .
C44 C43 C42 119.7(8) . .
C44 C43 H43 120.2 . .
C43 C44 H44 117.9 . .
N4 C44 C43 124.1(8) . .
N4 C44 H44 117.9 . .
C46 C45 H45 117.7 . .
N4 C45 H45 117.7 . .
N4 C45 C46 124.5(8) . .
C42 C46 C45 119.8(8) . .
C42 C46 H46 120.1 . .
C45 C46 H46 120.1 . .
C24 N3 C28 114.7(8) . .
C24 N3 Cu3 122.6(6) . .
C28 N3 Cu3 122.6(6) . .
C44 N4 Cu3 121.5(6) . .
C45 N4 C44 115.6(7) . .
C45 N4 Cu3 121.6(6) . .
N3 Cu3 N3 177.7(4) 3_566 .
N3 Cu3 N4 87.3(2) . 3_566
N3 Cu3 N4 92.8(2) . .
N3 Cu3 N4 92.8(2) 3_566 3_566
N3 Cu3 N4 87.3(2) 3_566 .
N3 Cu3 Cl3 88.83(18) . .
N3 Cu3 Cl3 88.83(18) 3_566 .
N3 Cu3 Cl4 91.17(18) . .
N3 Cu3 Cl4 91.17(18) 3_566 .
N4 Cu3 N4 177.8(3) 3_566 .
N4 Cu3 Cl3 91.10(17) 3_566 .
N4 Cu3 Cl3 91.09(17) . .
N4 Cu3 Cl4 88.90(17) 3_566 .
N4 Cu3 Cl4 88.91(17) . .
Cl3 Cu3 Cl4 180.0 . .
C54 C53 Cl19 127.3(13) . .
C54 C53 Cl20 121.1(13) . .
Cl19 C53 Cl20 111.6(8) . .
C53 C54 Cl17 125.4(14) . .
C53 C54 Cl18 118.1(13) . .
Cl17 C54 Cl18 116.5(9) . .
C52 C51 Cl15 126.7(14) . .
C52 C51 Cl16 117.6(13) . .
Cl15 C51 Cl16 115.7(8) . .
C51 C52 Cl13 128.0(14) . .
C51 C52 Cl14 119.6(13) . .
Cl13 C52 Cl14 112.3(8) . .
C50 C49 Cl5 114.4(18) . .
C50 C49 Cl8 132(2) . .
Cl8 C49 Cl5 113.0(10) . .
C49 C50 Cl6 133(2) . .
C49 C50 Cl7 114.3(18) . .
Cl6 C50 Cl7 112.7(9) . .
C48 C47 Cl9 129.1(18) . .
C48 C47 Cl12 117.5(17) . .
Cl9 C47 Cl12 113.4(11) . .
C47 C48 Cl10 115.4(17) . .
C47 C48 Cl11 132.0(19) . .
Cl11 C48 Cl10 112.6(11) . .

loop_
_geom_bond_atom_site_label_1
_geom_bond_atom_site_label_2
_geom_bond_distance
_geom_bond_site_symmetry_2
C1 H1 0.9500 .
C1 C2 1.387(11) .
C1 N1 1.312(10) .
C2 H2 0.9500 .
C2 C3 1.392(11) .
C3 C4 1.370(11) .
C3 C6 1.482(11) .
C4 H4 0.9500 .
C4 C5 1.379(11) .
C5 H5 0.9500 .
C5 N1 1.330(10) .
C6 C7 1.382(11) .
C6 C11 1.424(11) .
C7 H7 0.9500 .
C7 C8 1.385(11) .
C8 H8 0.9500 .
C8 C9 1.380(11) .
C9 C10 1.395(11) .
C9 C12 1.495(11) .
C10 H10 0.9500 .
C10 C11 1.366(11) .
C11 H11 0.9500 .
C12 C12 1.369(16) 3_566
C12 C13 1.484(11) .
C13 C14 1.373(11) .
C13 C18 1.390(10) .
C14 H14 0.9500 .
C14 C15 1.381(11) .
C15 H15 0.9500 .
C15 C16 1.388(11) .
C16 C17 1.394(11) .
C16 C19 1.473(11) .
C17 H17 0.9500 .
C17 C18 1.368(11) .
C18 H18 0.9500 .
C19 C20 1.411(12) .
C19 C23 1.386(11) .
C20 H20 0.9500 .
C20 C21 1.377(12) .
C21 H21 0.9500 .
C21 N2 1.335(10) .
C22 H22 0.9500 .
C22 C23 1.376(12) .
C22 N2 1.335(10) .
C23 H23 0.9500 .
N1 Cu1 2.328(7) .
N2 Cu2 2.334(7) .
Cl1 Cu1 2.443(3) .
Cl2 Cu2 2.475(3) .
Cu1 N1 2.328(7) 4_656
Cu1 N1 2.328(7) 6_654
Cu1 N1 2.328(7) 7
Cu1 Cl1 2.443(3) 6_654
Cu2 N2 2.334(7) 7_556
Cu2 N2 2.334(7) 4_657
Cu2 N2 2.334(7) 6_654
Cu2 Cl2 2.475(3) 6_654
C24 H24 0.9500 .
C24 C25 1.374(13) .
C24 N3 1.302(11) .
C25 H25 0.9500 .
C25 C26 1.358(12) .
C26 C27 1.357(12) .
C26 C29 1.490(11) .
C27 H27 0.9500 .
C27 C28 1.373(13) .
C28 H28 0.9500 .
C28 N3 1.330(11) .
C29 C30 1.399(11) .
C29 C34 1.395(11) .
C30 H30 0.9500 .
C30 C31 1.356(11) .
C31 H31 0.9500 .
C31 C32 1.391(11) .
C32 C33 1.372(11) .
C32 C35 1.513(11) 11_656
C33 H33 0.9500 .
C33 C34 1.364(11) .
C34 H34 0.9500 .
C35 C32 1.513(11) 11_655
C35 C35 1.313(15) 7
C35 C36 1.498(11) .
C36 C37 1.392(11) .
C36 C41 1.381(11) .
C37 H37 0.9500 .
C37 C38 1.375(11) .
C38 H38 0.9500 .
C38 C39 1.401(11) .
C39 C40 1.367(11) .
C39 C42 1.496(11) .
C40 H40 0.9500 .
C40 C41 1.369(11) .
C41 H41 0.9500 .
C42 C43 1.389(12) .
C42 C46 1.372(11) .
C43 H43 0.9500 .
C43 C44 1.386(13) .
C44 H44 0.9500 .
C44 N4 1.332(11) .
C45 H45 0.9500 .
C45 C46 1.393(12) .
C45 N4 1.313(11) .
C46 H46 0.9500 .
N3 Cu3 2.327(6) .
N4 Cu3 2.350(6) .
Cl3 Cu3 2.452(3) .
Cl4 Cu3 2.454(3) .
Cu3 N3 2.327(6) 3_566
Cu3 N4 2.350(6) 3_566
C53 C54 1.225(14) .
C53 Cl19 1.701(14) .
C53 Cl20 1.769(15) .
C54 Cl17 1.665(16) .
C54 Cl18 1.747(17) .
C51 C52 1.209(14) .
C51 Cl15 1.683(14) .
C51 Cl16 1.752(16) .
C52 Cl13 1.703(14) .
C52 Cl14 1.792(15) .
C49 C50 1.151(15) .
C49 Cl5 1.80(2) .
C49 Cl8 1.687(17) .
C50 Cl6 1.692(17) .
C50 Cl7 1.83(2) .
C47 C48 1.188(15) .
C47 Cl9 1.695(16) .
C47 Cl12 1.741(19) .
C48 Cl10 1.78(2) .
C48 Cl11 1.642(17) .

loop_
_geom_torsion_atom_site_label_1
_geom_torsion_atom_site_label_2
_geom_torsion_atom_site_label_3
_geom_torsion_atom_site_label_4
_geom_torsion
_geom_torsion_site_symmetry_1
_geom_torsion_site_symmetry_4
C1 C2 C3 C4 -1.1(13) . .
C1 C2 C3 C6 178.7(8) . .
C2 C1 N1 C5 -0.4(13) . .
C2 C1 N1 Cu1 -174.6(6) . .
C2 C3 C4 C5 -0.3(13) . .
C2 C3 C6 C7 18.3(13) . .
C2 C3 C6 C11 -161.4(8) . .
C3 C4 C5 N1 1.4(15) . .
C3 C6 C7 C8 -179.7(8) . .
C3 C6 C11 C10 179.2(8) . .
C4 C3 C6 C7 -161.9(9) . .
C4 C3 C6 C11 18.4(13) . .
C4 C5 N1 C1 -1.0(14) . .
C4 C5 N1 Cu1 173.4(7) . .
C6 C3 C4 C5 180.0(9) . .
C6 C7 C8 C9 -1.4(13) . .
C7 C6 C11 C10 -0.6(12) . .
C7 C8 C9 C10 3.2(12) . .
C7 C8 C9 C12 176.9(8) . .
C8 C9 C10 C11 -3.6(12) . .
C8 C9 C12 C12 50.0(9) . 3_566
C8 C9 C12 C13 -131.2(8) . .
C9 C10 C11 C6 2.4(13) . .
C9 C12 C13 C14 55.5(10) . .
C9 C12 C13 C18 -121.5(8) . .
C10 C9 C12 C12 -136.3(6) . 3_566
C10 C9 C12 C13 42.5(10) . .
C11 C6 C7 C8 0.1(12) . .
C12 C9 C10 C11 -177.7(7) . .
C12 C12 C13 C14 -125.7(6) 3_566 .
C12 C12 C13 C18 57.2(9) 3_566 .
C12 C13 C14 C15 -177.3(8) . .
C12 C13 C18 C17 177.8(8) . .
C13 C14 C15 C16 -0.3(13) . .
C14 C13 C18 C17 0.8(12) . .
C14 C15 C16 C17 0.0(13) . .
C14 C15 C16 C19 179.3(8) . .
C15 C16 C17 C18 0.7(13) . .
C15 C16 C19 C20 35.5(13) . .
C15 C16 C19 C23 -138.9(10) . .
C16 C17 C18 C13 -1.1(13) . .
C16 C19 C20 C21 -175.8(9) . .
C16 C19 C23 C22 177.0(9) . .
C17 C16 C19 C20 -145.2(9) . .
C17 C16 C19 C23 40.4(13) . .
C18 C13 C14 C15 -0.1(12) . .
C19 C16 C17 C18 -178.6(8) . .
C19 C20 C21 N2 1.2(15) . .
C20 C19 C23 C22 2.4(14) . .
C20 C21 N2 C22 -2.6(14) . .
C20 C21 N2 Cu2 173.9(7) . .
C23 C19 C20 C21 -1.1(14) . .
C23 C22 N2 C21 4.1(15) . .
C23 C22 N2 Cu2 -172.4(8) . .
N1 C1 C2 C3 1.5(14) . .
N2 C22 C23 C19 -4.2(16) . .
C24 C25 C26 C27 -4.4(18) . .
C24 C25 C26 C29 176.3(11) . .
C25 C24 N3 C28 -1.1(18) . .
C25 C24 N3 Cu3 178.2(10) . .
C25 C26 C27 C28 3.5(17) . .
C25 C26 C29 C30 13.9(15) . .
C25 C26 C29 C34 -163.5(10) . .
C26 C27 C28 N3 -2(2) . .
C26 C29 C30 C31 -178.0(8) . .
C26 C29 C34 C33 177.8(8) . .
C27 C26 C29 C30 -165.3(10) . .
C27 C26 C29 C34 17.3(14) . .
C27 C28 N3 C24 0.2(17) . .
C27 C28 N3 Cu3 -179.1(9) . .
C29 C26 C27 C28 -177.2(10) . .
C29 C30 C31 C32 0.4(13) . .
C30 C29 C34 C33 0.3(12) . .
C30 C31 C32 C33 -0.1(12) . .
C30 C31 C32 C35 -178.6(8) . 11_656
C31 C32 C33 C34 -0.1(12) . .
C32 C33 C34 C29 0.0(13) . .
C32 C35 C36 C37 -52.9(9) 11_655 .
C32 C35 C36 C41 125.9(8) 11_655 .
C34 C29 C30 C31 -0.5(13) . .
C35 C32 C33 C34 178.3(8) 11_656 .
C35 C35 C36 C37 125.6(6) 7 .
C35 C35 C36 C41 -55.6(9) 7 .
C35 C36 C37 C38 179.5(7) . .
C35 C36 C41 C40 -176.8(8) . .
C36 C37 C38 C39 -3.3(13) . .
C37 C36 C41 C40 2.0(12) . .
C37 C38 C39 C40 3.3(12) . .
C37 C38 C39 C42 -174.3(8) . .
C38 C39 C40 C41 -0.8(13) . .
C38 C39 C42 C43 -33.1(13) . .
C38 C39 C42 C46 143.3(9) . .
C39 C40 C41 C36 -1.9(13) . .
C39 C42 C43 C44 175.2(9) . .
C39 C42 C46 C45 -174.1(9) . .
C40 C39 C42 C43 149.4(9) . .
C40 C39 C42 C46 -34.2(13) . .
C41 C36 C37 C38 0.6(12) . .
C42 C39 C40 C41 176.7(8) . .
C42 C43 C44 N4 -0.2(16) . .
C43 C42 C46 C45 2.5(15) . .
C43 C44 N4 C45 0.6(15) . .
C43 C44 N4 Cu3 -166.5(8) . .
C46 C42 C43 C44 -1.4(15) . .
C46 C45 N4 C44 0.6(15) . .
C46 C45 N4 Cu3 167.7(8) . .
N3 C24 C25 C26 3(2) . .
N4 C45 C46 C42 -2.2(17) . .
Cl19 C53 C54 Cl17 -179.9(8) . .
Cl19 C53 C54 Cl18 2(2) . .
Cl20 C53 C54 Cl17 1(2) . .
Cl20 C53 C54 Cl18 -176.7(7) . .
Cl15 C51 C52 Cl13 -178.9(8) . .
Cl15 C51 C52 Cl14 1(2) . .
Cl16 C51 C52 Cl13 2(2) . .
Cl16 C51 C52 Cl14 -178.5(7) . .
Cl5 C49 C50 Cl6 4(3) . .
Cl5 C49 C50 Cl7 -178.0(8) . .
Cl8 C49 C50 Cl6 178.1(11) . .
Cl8 C49 C50 Cl7 -4(3) . .
Cl9 C47 C48 Cl10 -3(3) . .
Cl9 C47 C48 Cl11 178.9(10) . .
Cl12 C47 C48 Cl10 178.7(9) . .
Cl12 C47 C48 Cl11 1(3) . .
